data_7031414
loop_
_publ_author_name
'Priv\'er, Steven H'
'Bennett, Martin A.'
'Willis, Anthony C.'
'Pottabathula, Srinivas'
'Lakshmi Kantam, M.'
'Bhargava, Suresh K.'

_publ_section_title
;
 ortho-Metallated triphenylphosphine chalcogenide complexes of platinum
 and palladium: synthesis and catalytic activity.
;
_journal_issue 31
_journal_name_full 'Dalton transactions (Cambridge, England : 2003)'
_journal_page_first 12000
_journal_page_last 12012
_journal_paper_doi 10.1039/c4dt01236d
_journal_volume 43
_journal_year 2014
_chemical_compound_source 'from RMITU'
_chemical_formula_moiety 'C31 H23 N2 O3 P Pd Se'
_chemical_formula_sum 'C31 H23 N2 O3 P Pd Se'
_chemical_formula_weight 687.87
_space_group_IT_number 2
_symmetry_cell_setting triclinic
_symmetry_space_group_name_Hall '-P 1'
_symmetry_space_group_name_H-M 'P -1'
_atom_sites_solution_hydrogens geom
_atom_sites_solution_primary direct
_audit_creation_date 10-12-15
_audit_creation_method CRYSTALS_ver_12.87
_audit_update_record
;
2010-12-16- Report on C31 H23 N2 O3 P Pd Se 
             by   Anthony C. Willis
             for  Steven Priver and Martin Bennett

2010-12-16- passes checkcif tests with minor warnings  
;
_cell_angle_alpha 81.6051(12)
_cell_angle_beta 84.9680(17)
_cell_angle_gamma 71.6954(16)
_cell_formula_units_Z 2
_cell_length_a 8.2026(2)
_cell_length_b 11.3200(3)
_cell_length_c 15.5766(4)
_cell_measurement_reflns_used 24684
_cell_measurement_temperature 200
_cell_measurement_theta_max 27.5
_cell_measurement_theta_min 2.6
_cell_volume 1357.09(6)
_computing_cell_refinement 'DENZO/SCALEPACK (Otwinowski & Minor, 1997)'
_computing_data_collection 'COLLECT (Nonius, 2001).'
_computing_data_reduction 'DENZO/SCALEPACK (Otwinowski & Minor, 1997)'
_computing_molecular_graphics
; 
ORTEP-II (Johnson 1976) in teXsan (MSC, 1992-1997)
;
_computing_publication_material 'CRYSTALS (Betteridge et al., 2003)'
_computing_structure_refinement 'CRYSTALS (Betteridge et al., 2003)'
_computing_structure_solution 'SIR92 (Altomare et al., 1994)'
_diffrn_ambient_temperature 200
_diffrn_measured_fraction_theta_full 0.998
_diffrn_measured_fraction_theta_max 0.998
_diffrn_measurement_device 'Nonius KappaCCD'
_diffrn_measurement_device_type Area
_diffrn_measurement_method ' \f and \w scans with CCD '
_diffrn_radiation_monochromator graphite
_diffrn_radiation_type 'Mo K\a'
_diffrn_radiation_wavelength 0.71073
_diffrn_reflns_av_R_equivalents 0.060
_diffrn_reflns_limit_h_max 9
_diffrn_reflns_limit_h_min -10
_diffrn_reflns_limit_k_max 14
_diffrn_reflns_limit_k_min -14
_diffrn_reflns_limit_l_max 20
_diffrn_reflns_limit_l_min -20
_diffrn_reflns_number 30921
_diffrn_reflns_theta_full 27.480
_diffrn_reflns_theta_max 27.480
_diffrn_reflns_theta_min 2.618
_diffrn_standards_number 0
_exptl_absorpt_coefficient_mu 2.120
_exptl_absorpt_correction_T_max 0.885
_exptl_absorpt_correction_T_min 0.725
_exptl_absorpt_correction_type integration
_exptl_absorpt_process_details
;
via Gaussian method (Coppens, 1970) implemented in maXus (2000)
;
_exptl_crystal_colour yellow
_exptl_crystal_density_diffrn 1.683
_exptl_crystal_density_method 'not measured'
_exptl_crystal_description block
_exptl_crystal_F_000 684
_exptl_crystal_size_max 0.200
_exptl_crystal_size_mid 0.110
_exptl_crystal_size_min 0.060
_refine_diff_density_max 0.64
_refine_diff_density_min -0.81
_refine_ls_extinction_method None
_refine_ls_goodness_of_fit_ref 0.9827
_refine_ls_hydrogen_treatment refxyz
_refine_ls_matrix_type full
_refine_ls_number_parameters 421
_refine_ls_number_reflns 6215
_refine_ls_number_restraints 0
_refine_ls_R_factor_all 0.0440
_refine_ls_R_factor_gt 0.0306
_refine_ls_shift/su_max 0.0020387
_refine_ls_shift/su_mean 0.1987706
_refine_ls_structure_factor_coef Fsqd
_refine_ls_weighting_details
;
 Method= Modified Sheldrick 
 w=1/[\s^2^(F^2^) + ( 0.03P)^2^ + 1.40P] 
 ,where P=(max(Fo^2^,0) + 2Fc^2^)/3 
;
_refine_ls_weighting_scheme calc
_refine_ls_wR_factor_all 0.0683
_refine_ls_wR_factor_gt 0.0641
_refine_ls_wR_factor_ref 0.0683
_reflns_limit_h_max 10
_reflns_limit_h_min -10
_reflns_limit_k_max 14
_reflns_limit_k_min -14
_reflns_limit_l_max 20
_reflns_limit_l_min 0
_reflns_number_gt 5068
_reflns_number_total 6216
_reflns_threshold_expression I>2.0\s(I)
_oxford_diffrn_Wilson_B_factor 2.13
_oxford_diffrn_Wilson_scale 13.68
_oxford_refine_ls_r_factor_ref 0.0440
_oxford_refine_ls_scale 0.29875(16)
_oxford_reflns_number_all 6215
_oxford_reflns_threshold_expression_ref I>-10.0\s(I)
_oxford_structure_analysis_title '12151646 ben1008'
_cod_data_source_file c4dt01236d2.cif
_cod_data_source_block complex20a
_cod_depositor_comments
;
The following automatic conversions were performed:

'_symmetry_cell_setting' value 'Triclinic' changed to 'triclinic'
according to
/usr/data/users/saulius/crontab/automatic-downloads/rss-feeds/RSC/lib/dictionaries/cif_core.dic
dictionary named 'cif_core.dic' version 2.4.2 from 2011-04-26.

Automatic conversion script
Id: cif_fix_values 2281 2013-09-26 08:29:07Z andrius 

 Adding full bibliography for 7031403--7031415.cif.
;
_cod_database_code 7031414

loop_
_symmetry_equiv_pos_as_xyz
x,y,z
-x,-y,-z

loop_
_atom_site_label
_atom_site_type_symbol
_atom_site_fract_x
_atom_site_fract_y
_atom_site_fract_z
_atom_site_U_iso_or_equiv
_atom_site_occupancy
_atom_site_adp_type
Pd1 Pd 0.44699(3) 0.891210(18) 0.245131(12) 0.0235 1.0000 Uani
Se1 Se 0.54545(4) 0.74256(3) 0.140538(17) 0.0307 1.0000 Uani
P1 P 0.46624(9) 0.60036(6) 0.22671(4) 0.0250 1.0000 Uani
O1 O 0.3470(2) 1.02070(19) 0.32833(13) 0.0344 1.0000 Uani
O2 O 0.9721(3) 0.8616(2) -0.16348(14) 0.0502 1.0000 Uani
O3 O 1.1845(3) 0.7508(3) -0.08545(16) 0.0584 1.0000 Uani
N1 N 0.6428(3) 0.9759(2) 0.20832(13) 0.0252 1.0000 Uani
N2 N 1.0394(3) 0.8241(2) -0.09360(16) 0.0364 1.0000 Uani
C1 C 0.2798(3) 0.6847(2) 0.28566(16) 0.0259 1.0000 Uani
C2 C 0.2663(3) 0.8099(2) 0.29287(16) 0.0251 1.0000 Uani
C3 C 0.1196(4) 0.8772(3) 0.33796(18) 0.0297 1.0000 Uani
C4 C -0.0052(4) 0.8233(3) 0.37246(18) 0.0319 1.0000 Uani
C5 C 0.0092(4) 0.7006(3) 0.36329(19) 0.0341 1.0000 Uani
C6 C 0.1530(4) 0.6301(3) 0.32009(19) 0.0320 1.0000 Uani
C11 C 0.4110(3) 0.4911(2) 0.17050(18) 0.0280 1.0000 Uani
C12 C 0.3570(4) 0.5272(3) 0.08608(19) 0.0318 1.0000 Uani
C13 C 0.2952(4) 0.4502(3) 0.0457(2) 0.0392 1.0000 Uani
C14 C 0.2872(4) 0.3366(3) 0.0894(2) 0.0408 1.0000 Uani
C15 C 0.3418(4) 0.2985(3) 0.1730(2) 0.0385 1.0000 Uani
C16 C 0.4046(4) 0.3750(3) 0.2140(2) 0.0330 1.0000 Uani
C21 C 0.6332(3) 0.5123(3) 0.29953(18) 0.0289 1.0000 Uani
C22 C 0.7814(4) 0.4276(3) 0.2683(2) 0.0377 1.0000 Uani
C23 C 0.9161(4) 0.3672(3) 0.3217(2) 0.0420 1.0000 Uani
C24 C 0.9050(4) 0.3906(3) 0.4066(2) 0.0421 1.0000 Uani
C25 C 0.7581(4) 0.4737(3) 0.4393(2) 0.0393 1.0000 Uani
C26 C 0.6220(4) 0.5344(3) 0.38561(19) 0.0333 1.0000 Uani
C31 C 0.4344(4) 1.0752(2) 0.36602(17) 0.0277 1.0000 Uani
C32 C 0.3567(4) 1.1326(3) 0.44028(19) 0.0354 1.0000 Uani
C33 C 0.4409(4) 1.1879(3) 0.4861(2) 0.0401 1.0000 Uani
C34 C 0.6070(4) 1.1928(3) 0.4601(2) 0.0402 1.0000 Uani
C35 C 0.6814(4) 1.1432(3) 0.38581(19) 0.0320 1.0000 Uani
C36 C 0.6000(4) 1.0838(2) 0.33694(17) 0.0272 1.0000 Uani
C37 C 0.6884(4) 1.0405(2) 0.25885(17) 0.0271 1.0000 Uani
C41 C 0.7498(3) 0.9444(2) 0.13205(16) 0.0257 1.0000 Uani
C42 C 0.6867(4) 0.9953(3) 0.05091(19) 0.0342 1.0000 Uani
C43 C 0.7818(4) 0.9575(3) -0.02355(19) 0.0351 1.0000 Uani
C44 C 0.9407(4) 0.8692(3) -0.01498(17) 0.0288 1.0000 Uani
C45 C 1.0088(4) 0.8223(3) 0.0644(2) 0.0430 1.0000 Uani
C46 C 0.9122(4) 0.8603(3) 0.1381(2) 0.0418 1.0000 Uani
H31 H 0.105(4) 0.959(3) 0.3450(19) 0.0354 1.0000 Uiso
H41 H -0.099(4) 0.872(3) 0.402(2) 0.0382 1.0000 Uiso
H51 H -0.073(4) 0.667(3) 0.385(2) 0.0407 1.0000 Uiso
H61 H 0.168(4) 0.547(3) 0.313(2) 0.0379 1.0000 Uiso
H121 H 0.365(4) 0.606(3) 0.057(2) 0.0371 1.0000 Uiso
H131 H 0.263(4) 0.473(3) -0.009(2) 0.0469 1.0000 Uiso
H141 H 0.247(4) 0.281(3) 0.057(2) 0.0490 1.0000 Uiso
H151 H 0.335(4) 0.221(3) 0.202(2) 0.0461 1.0000 Uiso
H161 H 0.440(4) 0.354(3) 0.272(2) 0.0395 1.0000 Uiso
H221 H 0.786(4) 0.411(3) 0.217(2) 0.0455 1.0000 Uiso
H231 H 1.014(5) 0.314(3) 0.301(2) 0.0496 1.0000 Uiso
H241 H 0.992(5) 0.346(3) 0.443(2) 0.0500 1.0000 Uiso
H251 H 0.753(4) 0.490(3) 0.495(2) 0.0467 1.0000 Uiso
H261 H 0.530(4) 0.584(3) 0.406(2) 0.0395 1.0000 Uiso
H321 H 0.246(4) 1.129(3) 0.457(2) 0.0415 1.0000 Uiso
H331 H 0.391(4) 1.220(3) 0.534(2) 0.0478 1.0000 Uiso
H341 H 0.661(4) 1.230(3) 0.493(2) 0.0478 1.0000 Uiso
H351 H 0.785(4) 1.148(3) 0.368(2) 0.0378 1.0000 Uiso
H371 H 0.792(4) 1.063(3) 0.2426(19) 0.0312 1.0000 Uiso
H421 H 0.596(4) 1.049(3) 0.047(2) 0.0413 1.0000 Uiso
H431 H 0.738(4) 0.987(3) -0.079(2) 0.0421 1.0000 Uiso
H451 H 1.118(5) 0.769(3) 0.070(2) 0.0526 1.0000 Uiso
H461 H 0.953(4) 0.829(3) 0.191(2) 0.0505 1.0000 Uiso

loop_
_atom_site_aniso_label
_atom_site_aniso_U_11
_atom_site_aniso_U_22
_atom_site_aniso_U_33
_atom_site_aniso_U_23
_atom_site_aniso_U_13
_atom_site_aniso_U_12
Pd1 0.02665(11) 0.02102(11) 0.02345(11) -0.00657(8) 0.00274(7) -0.00756(8)
Se1 0.04275(17) 0.02477(15) 0.02695(15) -0.00856(11) 0.00868(12) -0.01398(12)
P1 0.0289(4) 0.0214(3) 0.0255(3) -0.0050(3) 0.0007(3) -0.0083(3)
O1 0.0319(10) 0.0371(11) 0.0396(11) -0.0185(9) 0.0103(8) -0.0149(9)
O2 0.0540(14) 0.0735(17) 0.0277(12) -0.0144(11) 0.0083(10) -0.0251(13)
O3 0.0525(15) 0.0625(17) 0.0445(14) -0.0170(12) 0.0142(11) 0.0053(13)
N1 0.0275(12) 0.0251(12) 0.0226(11) -0.0050(9) 0.0026(9) -0.0077(9)
N2 0.0462(16) 0.0391(15) 0.0297(13) -0.0117(11) 0.0095(11) -0.0210(12)
C1 0.0283(14) 0.0271(14) 0.0227(13) -0.0034(11) 0.0004(10) -0.0094(11)
C2 0.0263(13) 0.0269(14) 0.0221(13) -0.0034(11) -0.0012(10) -0.0080(11)
C3 0.0323(15) 0.0268(14) 0.0297(14) -0.0071(12) 0.0020(11) -0.0077(12)
C4 0.0279(15) 0.0380(16) 0.0260(14) -0.0039(12) 0.0051(11) -0.0066(12)
C5 0.0309(15) 0.0383(17) 0.0336(16) 0.0012(13) 0.0023(12) -0.0152(13)
C6 0.0338(15) 0.0280(15) 0.0346(15) -0.0020(12) 0.0019(12) -0.0116(12)
C11 0.0301(14) 0.0230(13) 0.0315(14) -0.0062(11) 0.0002(11) -0.0083(11)
C12 0.0360(16) 0.0281(15) 0.0312(15) -0.0066(12) 0.0012(12) -0.0091(12)
C13 0.0450(18) 0.0452(19) 0.0314(16) -0.0119(14) -0.0026(13) -0.0162(15)
C14 0.0471(19) 0.0398(18) 0.0455(19) -0.0185(15) 0.0008(14) -0.0222(15)
C15 0.0405(17) 0.0269(15) 0.0505(19) -0.0071(14) 0.0006(14) -0.0136(13)
C16 0.0376(16) 0.0255(14) 0.0361(16) -0.0052(12) -0.0016(12) -0.0095(12)
C21 0.0280(14) 0.0274(14) 0.0338(15) -0.0061(12) 0.0006(11) -0.0113(11)
C22 0.0349(16) 0.0399(18) 0.0363(17) -0.0095(14) 0.0016(13) -0.0074(13)
C23 0.0315(16) 0.0391(18) 0.051(2) -0.0058(15) 0.0002(14) -0.0052(13)
C24 0.0375(17) 0.0401(18) 0.0470(19) 0.0067(15) -0.0101(14) -0.0129(14)
C25 0.0440(18) 0.0428(18) 0.0332(16) -0.0016(14) -0.0080(13) -0.0161(14)
C26 0.0364(16) 0.0308(16) 0.0341(16) -0.0077(13) 0.0018(12) -0.0114(13)
C31 0.0356(15) 0.0187(13) 0.0279(14) -0.0053(11) 0.0029(11) -0.0070(11)
C32 0.0421(17) 0.0312(16) 0.0337(16) -0.0119(13) 0.0115(13) -0.0127(13)
C33 0.058(2) 0.0327(16) 0.0314(16) -0.0152(13) 0.0085(14) -0.0138(14)
C34 0.054(2) 0.0347(17) 0.0371(17) -0.0140(14) -0.0037(14) -0.0160(15)
C35 0.0379(16) 0.0253(14) 0.0340(16) -0.0063(12) -0.0007(12) -0.0105(12)
C36 0.0346(15) 0.0201(13) 0.0256(13) -0.0018(11) -0.0005(11) -0.0071(11)
C37 0.0304(14) 0.0240(14) 0.0271(14) -0.0019(11) 0.0000(11) -0.0097(11)
C41 0.0289(14) 0.0275(14) 0.0241(13) -0.0055(11) 0.0034(10) -0.0137(11)
C42 0.0267(15) 0.0391(17) 0.0307(15) -0.0027(13) -0.0005(12) -0.0025(12)
C43 0.0386(16) 0.0422(18) 0.0236(14) -0.0014(13) -0.0019(12) -0.0123(13)
C44 0.0327(14) 0.0319(15) 0.0259(14) -0.0099(11) 0.0076(11) -0.0153(12)
C45 0.0379(17) 0.0469(19) 0.0339(17) -0.0079(14) 0.0006(13) 0.0025(15)
C46 0.0403(17) 0.051(2) 0.0226(15) -0.0037(14) -0.0013(12) 0.0024(14)

loop_
_atom_type_symbol
_atom_type_scat_dispersion_real
_atom_type_scat_dispersion_imag
_atom_type_scat_Cromer_Mann_a1
_atom_type_scat_Cromer_Mann_b1
_atom_type_scat_Cromer_Mann_a2
_atom_type_scat_Cromer_Mann_b2
_atom_type_scat_Cromer_Mann_a3
_atom_type_scat_Cromer_Mann_b3
_atom_type_scat_Cromer_Mann_a4
_atom_type_scat_Cromer_Mann_b4
_atom_type_scat_Cromer_Mann_c
_atom_type_scat_source
C 0.0033 0.0016 2.3100 20.8439 1.0200 10.2075 1.5886 0.5687 0.8650 51.6512 0.2156 'International Tables Vol C 4.2.6.8 and 6.1.1.4'
H 0.0000 0.0000 0.4930 10.5109 0.3229 26.1257 0.1402 3.1424 0.0408 57.7998 0.0030 'International Tables Vol C 4.2.6.8 and 6.1.1.4'
N 0.0061 0.0033 12.2126 0.0057 3.1322 9.8933 2.0125 28.9975 1.1663 0.5826 -11.5290 'International Tables Vol C 4.2.6.8 and 6.1.1.4'
O 0.0106 0.0060 3.0485 13.2771 2.2868 5.7011 1.5463 0.3239 0.8670 32.9089 0.2508 'International Tables Vol C 4.2.6.8 and 6.1.1.4'
P 0.1023 0.0942 6.4345 1.9067 4.1791 27.1570 1.7800 0.5260 1.4908 68.1645 1.1149 'International Tables Vol C 4.2.6.8 and 6.1.1.4'
Pd -0.9988 1.0072 19.3319 0.6987 15.5017 7.9893 5.2954 25.2052 0.6058 76.8986 5.2659 'International Tables Vol C 4.2.6.8 and 6.1.1.4'
Se -0.0929 2.2259 17.0006 2.4098 5.8196 0.2726 3.9731 15.2372 4.3543 43.8163 2.8409 'International Tables Vol C 4.2.6.8 and 6.1.1.4'

loop_
_exptl_crystal_face_index_h
_exptl_crystal_face_index_k
_exptl_crystal_face_index_l
_exptl_crystal_face_perp_dist
1 0 0 0.100
-1 0 0 0.100
0 1 0 0.050
0 -1 0 0.055
0 0 1 0.050
0 0 -1 0.055
0 1 1 0.030
0 -1 -1 0.035
1 0 1 0.086
-1 0 1 0.090

loop_
_geom_angle_atom_site_label_1
_geom_angle_atom_site_label_2
_geom_angle_atom_site_label_3
_geom_angle
_geom_angle_publ_flag
Se1 Pd1 O1 175.62(6) yes
Se1 Pd1 N1 93.87(6) yes
O1 Pd1 N1 88.40(8) yes
Se1 Pd1 C2 90.11(7) yes
O1 Pd1 C2 87.92(9) yes
N1 Pd1 C2 174.14(9) yes
Pd1 Se1 P1 91.90(2) yes
Se1 P1 C1 105.09(9) yes
Se1 P1 C11 113.46(9) yes
C1 P1 C11 108.91(12) yes
Se1 P1 C21 110.77(9) yes
C1 P1 C21 110.64(13) yes
C11 P1 C21 107.96(12) yes
Pd1 O1 C31 125.38(17) yes
Pd1 N1 C37 122.46(18) yes
Pd1 N1 C41 119.38(16) yes
C37 N1 C41 117.3(2) yes
O3 N2 O2 123.5(3) yes
O3 N2 C44 118.2(2) yes
O2 N2 C44 118.3(3) yes
P1 C1 C2 115.81(19) yes
P1 C1 C6 121.7(2) yes
C2 C1 C6 122.5(2) yes
C1 C2 Pd1 123.57(19) yes
C1 C2 C3 116.2(2) yes
Pd1 C2 C3 120.2(2) yes
C2 C3 C4 121.5(3) yes
C2 C3 H31 119.7(19) no
C4 C3 H31 118.8(19) no
C3 C4 C5 121.4(3) yes
C3 C4 H41 117.6(20) no
C5 C4 H41 121.0(20) no
C4 C5 C6 119.2(3) yes
C4 C5 H51 121(2) no
C6 C5 H51 120(2) no
C1 C6 C5 119.3(3) yes
C1 C6 H61 119.0(19) no
C5 C6 H61 121.7(19) no
P1 C11 C12 119.6(2) yes
P1 C11 C16 120.6(2) yes
C12 C11 C16 119.4(3) yes
C11 C12 C13 120.2(3) yes
C11 C12 H121 118.4(18) no
C13 C12 H121 121.3(18) no
C12 C13 C14 120.0(3) yes
C12 C13 H131 120(2) no
C14 C13 H131 120(2) no
C13 C14 C15 120.7(3) yes
C13 C14 H141 117.9(20) no
C15 C14 H141 121.4(19) no
C14 C15 C16 119.8(3) yes
C14 C15 H151 120(2) no
C16 C15 H151 120(2) no
C11 C16 C15 119.9(3) yes
C11 C16 H161 117.3(19) no
C15 C16 H161 122.7(19) no
P1 C21 C22 120.0(2) yes
P1 C21 C26 120.8(2) yes
C22 C21 C26 119.1(3) yes
C21 C22 C23 120.6(3) yes
C21 C22 H221 119(2) no
C23 C22 H221 120(2) no
C22 C23 C24 120.1(3) yes
C22 C23 H231 121(2) no
C24 C23 H231 119(2) no
C23 C24 C25 120.3(3) yes
C23 C24 H241 120(2) no
C25 C24 H241 120(2) no
C24 C25 C26 119.6(3) yes
C24 C25 H251 120(2) no
C26 C25 H251 121(2) no
C25 C26 C21 120.3(3) yes
C25 C26 H261 120(2) no
C21 C26 H261 120(2) no
O1 C31 C32 117.3(2) yes
O1 C31 C36 125.0(2) yes
C32 C31 C36 117.7(2) yes
C31 C32 C33 121.6(3) yes
C31 C32 H321 116.0(20) no
C33 C32 H321 122.5(20) no
C32 C33 C34 121.3(3) yes
C32 C33 H331 119(2) no
C34 C33 H331 119(2) no
C33 C34 C35 118.0(3) yes
C33 C34 H341 119(2) no
C35 C34 H341 123(2) no
C34 C35 C36 122.6(3) yes
C34 C35 H351 119(2) no
C36 C35 H351 119(2) no
C31 C36 C35 118.7(2) yes
C31 C36 C37 124.2(2) yes
C35 C36 C37 117.1(3) yes
C36 C37 N1 126.8(3) yes
C36 C37 H371 115.2(17) no
N1 C37 H371 117.9(17) no
N1 C41 C42 119.7(2) yes
N1 C41 C46 121.0(2) yes
C42 C41 C46 119.3(3) yes
C41 C42 C43 120.6(3) yes
C41 C42 H421 120(2) no
C43 C42 H421 119(2) no
C42 C43 C44 118.5(3) yes
C42 C43 H431 122(2) no
C44 C43 H431 120(2) no
N2 C44 C43 118.9(3) yes
N2 C44 C45 119.3(3) yes
C43 C44 C45 121.8(3) yes
C44 C45 C46 119.0(3) yes
C44 C45 H451 122(2) no
C46 C45 H451 119(2) no
C45 C46 C41 120.7(3) yes
C45 C46 H461 120(2) no
C41 C46 H461 119(2) no

loop_
_geom_bond_atom_site_label_1
_geom_bond_atom_site_label_2
_geom_bond_distance
_geom_bond_publ_flag
Pd1 Se1 2.4195(3) yes
Pd1 O1 2.0283(18) yes
Pd1 N1 2.115(2) yes
Pd1 C2 2.015(3) yes
Se1 P1 2.1652(7) yes
P1 C1 1.785(3) yes
P1 C11 1.799(3) yes
P1 C21 1.800(3) yes
O1 C31 1.303(3) yes
O2 N2 1.222(3) yes
O3 N2 1.224(3) yes
N1 C37 1.298(3) yes
N1 C41 1.433(3) yes
N2 C44 1.472(3) yes
C1 C2 1.407(4) yes
C1 C6 1.400(4) yes
C2 C3 1.398(4) yes
C3 C4 1.381(4) yes
C3 H31 0.92(3) no
C4 C5 1.384(4) yes
C4 H41 0.93(3) no
C5 C6 1.381(4) yes
C5 H51 0.90(3) no
C6 H61 0.93(3) no
C11 C12 1.387(4) yes
C11 C16 1.403(4) yes
C12 C13 1.381(4) yes
C12 H121 0.96(3) no
C13 C14 1.383(5) yes
C13 H131 0.89(3) no
C14 C15 1.378(5) yes
C14 H141 1.01(3) no
C15 C16 1.387(4) yes
C15 H151 0.94(3) no
C16 H161 0.95(3) no
C21 C22 1.390(4) yes
C21 C26 1.390(4) yes
C22 C23 1.378(4) yes
C22 H221 0.84(3) no
C23 C24 1.377(5) yes
C23 H231 0.91(4) no
C24 C25 1.384(5) yes
C24 H241 0.92(4) no
C25 C26 1.390(4) yes
C25 H251 0.91(3) no
C26 H261 0.86(3) no
C31 C32 1.413(4) yes
C31 C36 1.422(4) yes
C32 C33 1.366(4) yes
C32 H321 0.93(3) no
C33 C34 1.402(5) yes
C33 H331 0.89(3) no
C34 C35 1.371(4) yes
C34 H341 0.93(3) no
C35 C36 1.413(4) yes
C35 H351 0.89(3) no
C36 C37 1.429(4) yes
C37 H371 0.97(3) no
C41 C42 1.383(4) yes
C41 C46 1.375(4) yes
C42 C43 1.383(4) yes
C42 H421 0.80(3) no
C43 C44 1.374(4) yes
C43 H431 0.94(3) no
C44 C45 1.366(4) yes
C45 C46 1.378(4) yes
C45 H451 0.91(4) no
C46 H461 0.90(3) no

loop_
_geom_contact_atom_site_label_1
_geom_contact_atom_site_label_2
_geom_contact_distance
_geom_contact_site_symmetry_2
_geom_contact_publ_flag
O2 C37 3.453(4) 2_775 no
O2 C14 3.564(4) 2_665 no
O3 C12 3.462(4) 1_655 no
O3 C42 3.482(5) 2_775 no
O3 C13 3.596(4) 1_655 no
N2 C41 3.524(4) 2_775 no
C4 C37 3.335(4) 1_455 no
C12 C12 3.398(6) 2_665 no
C12 C13 3.420(4) 2_665 no
C15 C37 3.565(4) 1_545 no
C15 C36 3.580(4) 1_545 no
C16 C36 3.533(4) 1_545 no
C31 C33 3.423(4) 2_676 no
C32 C33 3.545(4) 2_676 no
C32 C32 3.564(5) 2_676 no
C42 C42 3.536(7) 2_675 no
C43 C45 3.406(5) 2_775 no
C43 C44 3.575(5) 2_775 no
C44 C44 3.497(8) 2_775 no

loop_
_geom_torsion_atom_site_label_1
_geom_torsion_atom_site_label_2
_geom_torsion_atom_site_label_3
_geom_torsion_atom_site_label_4
_geom_torsion
_geom_torsion_publ_flag
Pd1 Se1 P1 C1 33.0(1) no
Pd1 Se1 P1 C11 151.91(8) no
Pd1 Se1 P1 C21 -86.5(1) no
Pd1 O1 C31 C32 -161.3(2) no
Pd1 O1 C31 C36 20.2(3) no
Pd1 N1 C37 C36 -11.9(3) no
Pd1 N1 C41 C42 76.8(3) no
Pd1 N1 C41 C46 -100.6(3) no
Pd1 C2 C1 P1 -2.4(3) no
Pd1 C2 C1 C6 179.4(2) no
Pd1 C2 C3 C4 -179.1(2) no
Se1 Pd1 N1 C37 -159.3(2) no
Se1 Pd1 N1 C41 9.7(2) no
Se1 Pd1 C2 C1 24.4(2) no
Se1 Pd1 C2 C3 -157.3(2) no
Se1 P1 C1 C2 -24.7(2) no
Se1 P1 C1 C6 153.4(2) no
Se1 P1 C11 C12 -24.9(2) no
Se1 P1 C11 C16 161.8(2) no
Se1 P1 C21 C22 -72.0(3) no
Se1 P1 C21 C26 103.2(3) no
P1 Se1 Pd1 N1 146.54(6) no
P1 Se1 Pd1 C2 -29.16(7) no
P1 C1 C2 C3 179.2(2) no
P1 C1 C6 C5 -178.4(2) no
P1 C11 C12 C13 -172.4(2) no
P1 C11 C16 C15 172.2(2) no
P1 C21 C22 C23 174.7(3) no
P1 C21 C26 C25 -174.5(3) no
O1 Pd1 N1 C37 24.5(2) no
O1 Pd1 N1 C41 -166.5(2) no
O1 Pd1 C2 C1 -159.6(2) no
O1 Pd1 C2 C3 18.7(2) no
O1 C31 C32 C33 177.5(2) no
O1 C31 C36 C35 -178.4(2) no
O1 C31 C36 C37 4.2(3) no
O2 N2 C44 C43 -4.1(5) no
O2 N2 C44 C45 175.7(3) no
O3 N2 C44 C43 176.0(3) no
O3 N2 C44 C45 -4.1(5) no
N1 Pd1 O1 C31 -28.9(2) no
N1 C37 C36 C31 -8.1(4) no
N1 C37 C36 C35 174.5(2) no
N1 C41 C42 C43 -174.1(3) no
N1 C41 C46 C45 174.4(3) no
N2 C44 C43 C42 177.2(3) no
N2 C44 C45 C46 -176.8(3) no
C1 P1 C11 C12 91.7(2) no
C1 P1 C11 C16 -81.5(2) no
C1 P1 C21 C22 171.9(3) no
C1 P1 C21 C26 -12.9(3) no
C1 C2 C3 C4 -0.7(4) no
C1 C6 C5 C4 -0.8(4) no
C2 Pd1 O1 C31 146.6(2) no
C2 C1 P1 C11 -146.6(2) no
C2 C1 P1 C21 94.9(2) no
C2 C1 C6 C5 -0.4(4) no
C2 C3 C4 C5 -0.5(4) no
C3 C2 C1 C6 1.1(4) no
C3 C4 C5 C6 1.2(4) no
C6 C1 P1 C11 31.6(3) no
C6 C1 P1 C21 -86.9(3) no
C11 P1 C21 C22 52.8(3) no
C11 P1 C21 C26 -132.0(3) no
C11 C12 C13 C14 -0.1(4) no
C11 C16 C15 C14 0.5(4) no
C12 C11 P1 C21 -148.1(2) no
C12 C11 C16 C15 -1.1(4) no
C12 C13 C14 C15 -0.6(4) no
C13 C12 C11 C16 0.9(4) no
C13 C14 C15 C16 0.3(4) no
C16 C11 P1 C21 38.6(2) no
C21 C22 C23 C24 -0.2(6) no
C21 C26 C25 C24 -0.2(6) no
C22 C21 C26 C25 0.8(5) no
C22 C23 C24 C25 0.7(6) no
C23 C22 C21 C26 -0.6(5) no
C23 C24 C25 C26 -0.5(6) no
C31 C32 C33 C34 1.6(4) no
C31 C36 C35 C34 0.0(4) no
C32 C31 C36 C35 3.1(3) no
C32 C31 C36 C37 -174.2(2) no
C32 C33 C34 C35 1.6(4) no
C33 C32 C31 C36 -4.0(4) no
C33 C34 C35 C36 -2.4(4) no
C34 C35 C36 C37 177.6(2) no
C36 C37 N1 C41 178.9(2) no
C37 N1 C41 C42 -113.7(3) no
C37 N1 C41 C46 69.0(3) no
C41 C42 C43 C44 -0.6(6) no
C41 C46 C45 C44 -0.2(6) no
C42 C41 C46 C45 -3.0(5) no
C42 C43 C44 C45 -2.7(6) no
C43 C42 C41 C46 3.3(5) no
C43 C44 C45 C46 3.0(6) no
